data_7113407
loop_
_publ_author_name
'Rom\'an-Bravo, Perla'
'L\'opez-Cardoso, Marcela'
'y Garc\'ia, Patricia Garc\'ia'
'H\"opfl, Herbert'
'Cea-Olivares, Raymundo'

_publ_section_title
;
 Template-assisted self assembly of two lipophilic polyion aggregates
 derived from sodium tetraphenyl imidodiphosphinate-complexes containing
 sodium ions in four different coordination environments.
;
_journal_issue 17
_journal_name_full 'Chemical communications (Cambridge, England)'
_journal_page_first 1940
_journal_page_last 1941
_journal_paper_doi 10.1039/b406817c
_journal_year 2004
_chemical_formula_moiety 'C110 H102 N4 Na4 O14 P8'
_chemical_formula_sum 'C110 H102 N4 Na4 O14 P8'
_chemical_formula_weight 2043.68
_chemical_melting_point 244.0(10)
_chemical_name_systematic
;
?
;
_space_group_IT_number 7
_symmetry_cell_setting monoclinic
_symmetry_space_group_name_Hall 'P -2yac'
_symmetry_space_group_name_H-M 'P 1 n 1'
_atom_sites_solution_hydrogens geom
_atom_sites_solution_primary direct
_atom_sites_solution_secondary difmap
_audit_creation_method SHELXL-97
_cell_angle_alpha 90.00
_cell_angle_beta 92.4110(10)
_cell_angle_gamma 90.00
_cell_formula_units_Z 2
_cell_length_a 15.8021(9)
_cell_length_b 13.9991(8)
_cell_length_c 23.2013(13)
_cell_measurement_temperature 100(2)
_cell_volume 5127.9(5)
_computing_cell_refinement 'Bruker SAINT'
_computing_data_collection 'Bruker SMART'
_computing_data_reduction 'Bruker SAINT'
_computing_molecular_graphics 'CRYSTALS, CAMERON'
_computing_publication_material 'Bruker SHELXTL'
_computing_structure_refinement SHELXTL
_computing_structure_solution 'SHELXS-97 (Sheldrick, 1990)'
_diffrn_ambient_temperature 100(2)
_diffrn_measured_fraction_theta_full 0.999
_diffrn_measured_fraction_theta_max 0.999
_diffrn_measurement_device_type 'CCD area detector'
_diffrn_measurement_method 'phi and omega scans'
_diffrn_radiation_monochromator graphite
_diffrn_radiation_source 'fine-focus sealed tube'
_diffrn_radiation_type MoK\a
_diffrn_radiation_wavelength 0.71073
_diffrn_reflns_av_R_equivalents 0.0696
_diffrn_reflns_av_sigmaI/netI 0.1238
_diffrn_reflns_limit_h_max 17
_diffrn_reflns_limit_h_min -17
_diffrn_reflns_limit_k_max 15
_diffrn_reflns_limit_k_min -15
_diffrn_reflns_limit_l_max 25
_diffrn_reflns_limit_l_min -25
_diffrn_reflns_number 42259
_diffrn_reflns_theta_full 23.30
_diffrn_reflns_theta_max 23.30
_diffrn_reflns_theta_min 1.45
_exptl_absorpt_coefficient_mu 0.219
_exptl_absorpt_correction_type none
_exptl_crystal_colour rectangular
_exptl_crystal_density_diffrn 1.324
_exptl_crystal_density_method 'not measured'
_exptl_crystal_description Colorless
_exptl_crystal_F_000 2132
_exptl_crystal_size_max 0.42
_exptl_crystal_size_mid 0.19
_exptl_crystal_size_min 0.16
_refine_diff_density_max 0.475
_refine_diff_density_min -0.280
_refine_diff_density_rms 0.055
_refine_ls_abs_structure_details 'Flack H D (1983), Acta Cryst. A39, 876-881'
_refine_ls_abs_structure_Flack 0.46(7)
_refine_ls_extinction_method none
_refine_ls_goodness_of_fit_ref 0.854
_refine_ls_hydrogen_treatment mixed
_refine_ls_matrix_type full
_refine_ls_number_parameters 1267
_refine_ls_number_reflns 14810
_refine_ls_number_restraints 5
_refine_ls_restrained_S_all 0.854
_refine_ls_R_factor_all 0.0822
_refine_ls_R_factor_gt 0.0556
_refine_ls_shift/su_max 0.007
_refine_ls_shift/su_mean 0.000
_refine_ls_structure_factor_coef Fsqd
_refine_ls_weighting_details 'calc w=1/[\s^2^(Fo^2^)+(0.0309P)^2^+0.0000P] where P=(Fo^2^+2Fc^2^)/3'
_refine_ls_weighting_scheme calc
_refine_ls_wR_factor_gt 0.0934
_refine_ls_wR_factor_ref 0.1025
_reflns_number_gt 9905
_reflns_number_total 14810
_reflns_threshold_expression >2sigma(I)
_cod_data_source_file b406817c.txt
_cod_data_source_block elsachm
_cod_depositor_comments
;
The following automatic conversions were performed:

'_chemical_melting_point' value '243-245' was changed to '244.0(10)'
- the average value was taken and precision was
estimated.

'_symmetry_cell_setting' value 'Monoclinic' changed to
'monoclinic' according to
/usr/data/users/saulius/automatic-downloads/retrospective/RSC/lib/dictionaries/cif_core.dic
dictionary named 'cif_core.dic' version 2.4.2 from 2011-04-26.

Automatic conversion script
Id: cif_fix_values 2281 2013-09-26 08:29:07Z andrius 
;
_cod_original_sg_symbol_H-M Pn
_cod_database_code 7113407

loop_
_symmetry_equiv_pos_as_xyz
'x, y, z'
'x+1/2, -y, z+1/2'

loop_
_atom_site_label
_atom_site_type_symbol
_atom_site_fract_x
_atom_site_fract_y
_atom_site_fract_z
_atom_site_U_iso_or_equiv
_atom_site_adp_type
_atom_site_occupancy
_atom_site_symmetry_multiplicity
_atom_site_calc_flag
_atom_site_refinement_flags
Na1 Na 0.01650(14) 0.70927(15) 0.39931(9) 0.0327(6) Uani 1 1 d .
Na2 Na -0.10546(14) 0.91425(17) 0.40251(11) 0.0387(6) Uani 1 1 d .
Na3 Na 0.18758(15) 0.57406(17) 0.38150(10) 0.0381(6) Uani 1 1 d .
Na4 Na -0.02170(15) 1.16040(17) 0.37050(11) 0.0486(7) Uani 1 1 d .
P1 P -0.23413(10) 1.14033(12) 0.41374(7) 0.0310(4) Uani 1 1 d .
P2 P -0.31594(10) 0.95333(11) 0.42658(7) 0.0270(4) Uani 1 1 d .
P3 P 0.00045(10) 0.80352(12) 0.52841(7) 0.0353(4) Uani 1 1 d .
P4 P 0.16741(10) 0.73420(12) 0.50474(7) 0.0349(4) Uani 1 1 d .
P5 P 0.30938(11) 0.37112(12) 0.36003(7) 0.0331(4) Uani 1 1 d .
P6 P 0.38966(11) 0.55307(12) 0.34372(8) 0.0333(4) Uani 1 1 d .
P7 P 0.05199(10) 0.65817(11) 0.26173(7) 0.0272(4) Uani 1 1 d .
P8 P -0.11174(10) 0.73032(11) 0.28791(7) 0.0253(4) Uani 1 1 d .
N1 N -0.2973(3) 1.0640(3) 0.43720(19) 0.0262(12) Uani 1 1 d .
N2 N 0.0974(3) 0.7830(3) 0.54226(19) 0.0331(13) Uani 1 1 d .
N3 N 0.3779(3) 0.4423(3) 0.3359(2) 0.0275(12) Uani 1 1 d .
N4 N -0.0455(3) 0.6766(3) 0.24914(18) 0.0244(11) Uani 1 1 d .
O1 O -0.1468(2) 1.1087(3) 0.39878(18) 0.0407(12) Uani 1 1 d .
O2 O -0.2441(2) 0.8880(3) 0.41449(17) 0.0347(11) Uani 1 1 d .
O3 O -0.0307(2) 0.8159(3) 0.46755(16) 0.0401(11) Uani 1 1 d .
O4 O 0.1413(2) 0.6794(3) 0.45107(16) 0.0343(11) Uani 1 1 d .
O5 O 0.2248(2) 0.4111(3) 0.37561(17) 0.0415(12) Uani 1 1 d .
O6 O 0.3131(3) 0.6142(3) 0.3492(2) 0.0512(13) Uani 1 1 d .
O7 O 0.0856(2) 0.6448(3) 0.32265(15) 0.0296(10) Uani 1 1 d .
O8 O -0.0794(2) 0.7936(3) 0.33615(15) 0.0269(10) Uani 1 1 d .
O9 O 0.0385(3) 1.0033(3) 0.3945(2) 0.0618(13) Uani 1 1 d .
O10 O 0.0745(3) 1.1769(3) 0.4525(2) 0.0558(14) Uani 1 1 d .
O11 O -0.0006(3) 1.3236(3) 0.39298(19) 0.0606(14) Uani 1 1 d .
O12 O -0.0104(3) 1.2550(3) 0.28521(19) 0.0527(13) Uani 1 1 d .
O13 O 0.0117(3) 1.0743(3) 0.2879(2) 0.0607(14) Uani 1 1 d .
O14 O -0.0570(4) 0.5744(3) 0.4367(2) 0.0713(15) Uani 1 1 d D
H14A H -0.056(5) 0.521(2) 0.420(2) 0.107 Uiso 1 1 d D
H14B H -0.062(5) 0.565(4) 0.4721(6) 0.107 Uiso 1 1 d D
C1 C -0.2880(4) 1.1977(4) 0.3519(3) 0.0321(16) Uani 1 1 d .
C2 C -0.3532(4) 1.2616(4) 0.3594(3) 0.0313(16) Uani 1 1 d .
H2 H -0.3665 1.2804 0.3964 0.038 Uiso 1 1 calc R
C3 C -0.3993(4) 1.2983(5) 0.3116(3) 0.0386(17) Uani 1 1 d .
H3 H -0.4429 1.3417 0.3169 0.046 Uiso 1 1 calc R
C4 C -0.3805(4) 1.2706(5) 0.2573(3) 0.057(2) Uani 1 1 d .
H4 H -0.4122 1.2934 0.2255 0.069 Uiso 1 1 calc R
C5 C -0.3157(5) 1.2100(6) 0.2500(3) 0.073(3) Uani 1 1 d .
H5 H -0.3026 1.1916 0.2129 0.087 Uiso 1 1 calc R
C6 C -0.2678(4) 1.1743(5) 0.2968(3) 0.057(2) Uani 1 1 d .
H6 H -0.2219 1.1344 0.2908 0.069 Uiso 1 1 calc R
C7 C -0.2306(4) 1.2310(4) 0.4690(3) 0.0338(16) Uani 1 1 d .
C8 C -0.1827(4) 1.3119(5) 0.4647(3) 0.056(2) Uani 1 1 d .
H8 H -0.1495 1.3200 0.4329 0.067 Uiso 1 1 calc R
C9 C -0.1826(5) 1.3823(6) 0.5070(4) 0.075(3) Uani 1 1 d .
H9 H -0.1512 1.4379 0.5028 0.090 Uiso 1 1 calc R
C10 C -0.2293(6) 1.3691(5) 0.5553(4) 0.083(3) Uani 1 1 d .
H10 H -0.2267 1.4146 0.5845 0.099 Uiso 1 1 calc R
C11 C -0.2789(5) 1.2910(5) 0.5608(3) 0.058(2) Uani 1 1 d .
H11 H -0.3120 1.2835 0.5927 0.070 Uiso 1 1 calc R
C12 C -0.2788(4) 1.2211(4) 0.5168(3) 0.0426(18) Uani 1 1 d .
H12 H -0.3122 1.1669 0.5202 0.051 Uiso 1 1 calc R
C13 C -0.3998(4) 0.9427(4) 0.3719(2) 0.0249(15) Uani 1 1 d .
C14 C -0.4467(4) 1.0225(4) 0.3542(3) 0.0348(16) Uani 1 1 d .
H14 H -0.4336 1.0818 0.3704 0.042 Uiso 1 1 calc R
C15 C -0.5128(4) 1.0151(5) 0.3127(3) 0.0455(19) Uani 1 1 d .
H15 H -0.5439 1.0686 0.3011 0.055 Uiso 1 1 calc R
C16 C -0.5311(4) 0.9266(6) 0.2893(3) 0.055(2) Uani 1 1 d .
H16 H -0.5749 0.9206 0.2615 0.065 Uiso 1 1 calc R
C17 C -0.4846(5) 0.8456(6) 0.3069(3) 0.053(2) Uani 1 1 d .
H17 H -0.4976 0.7860 0.2911 0.064 Uiso 1 1 calc R
C18 C -0.4196(4) 0.8553(5) 0.3476(3) 0.0387(17) Uani 1 1 d .
H18 H -0.3883 0.8018 0.3590 0.046 Uiso 1 1 calc R
C19 C -0.3618(4) 0.9165(4) 0.4931(2) 0.0260(15) Uani 1 1 d .
C20 C -0.4411(5) 0.9443(6) 0.5072(3) 0.080(3) Uani 1 1 d .
H20 H -0.4740 0.9811 0.4814 0.096 Uiso 1 1 calc R
C21 C -0.4728(5) 0.9178(7) 0.5594(4) 0.114(4) Uani 1 1 d .
H21 H -0.5280 0.9348 0.5674 0.137 Uiso 1 1 calc R
C22 C -0.4266(5) 0.8687(4) 0.5989(3) 0.052(2) Uani 1 1 d .
H22 H -0.4493 0.8512 0.6337 0.063 Uiso 1 1 calc R
C23 C -0.3464(5) 0.8452(5) 0.5870(3) 0.054(2) Uani 1 1 d .
H23 H -0.3122 0.8141 0.6146 0.064 Uiso 1 1 calc R
C24 C -0.3149(4) 0.8673(5) 0.5338(3) 0.053(2) Uani 1 1 d .
H24 H -0.2603 0.8481 0.5257 0.064 Uiso 1 1 calc R
C25 C -0.0267(4) 0.9103(4) 0.5675(3) 0.0326(16) Uani 1 1 d .
C26 C -0.0981(4) 0.9604(5) 0.5509(3) 0.050(2) Uani 1 1 d .
H26 H -0.1314 0.9390 0.5195 0.060 Uiso 1 1 calc R
C27 C -0.1220(5) 1.0417(5) 0.5795(3) 0.058(2) Uani 1 1 d .
H27 H -0.1707 1.0745 0.5672 0.070 Uiso 1 1 calc R
C28 C -0.0737(5) 1.0745(5) 0.6266(3) 0.060(2) Uani 1 1 d .
H28 H -0.0888 1.1297 0.6460 0.072 Uiso 1 1 calc R
C29 C -0.0025(5) 1.0231(6) 0.6440(3) 0.059(2) Uani 1 1 d .
H29 H 0.0305 1.0440 0.6756 0.070 Uiso 1 1 calc R
C30 C 0.0208(4) 0.9403(5) 0.6149(3) 0.0402(17) Uani 1 1 d .
H30 H 0.0682 0.9057 0.6277 0.048 Uiso 1 1 calc R
C31 C -0.0610(4) 0.7100(5) 0.5643(3) 0.0465(19) Uani 1 1 d .
C32 C -0.1442(5) 0.6930(6) 0.5436(4) 0.080(3) Uani 1 1 d .
H32 H -0.1667 0.7238 0.5109 0.096 Uiso 1 1 calc R
C33 C -0.1942(5) 0.6247(6) 0.5757(4) 0.076(3) Uani 1 1 d .
H33 H -0.2502 0.6107 0.5648 0.092 Uiso 1 1 calc R
C34 C -0.1544(7) 0.5823(7) 0.6225(5) 0.096(4) Uani 1 1 d .
H34 H -0.1859 0.5392 0.6433 0.115 Uiso 1 1 calc R
C35 C -0.0750(7) 0.5970(6) 0.6411(4) 0.092(3) Uani 1 1 d .
H35 H -0.0521 0.5654 0.6734 0.110 Uiso 1 1 calc R
C36 C -0.0280(5) 0.6605(6) 0.6110(3) 0.070(2) Uani 1 1 d .
H36 H 0.0284 0.6705 0.6226 0.084 Uiso 1 1 calc R
C37 C 0.2272(3) 0.6558(4) 0.5525(2) 0.0270(15) Uani 1 1 d .
C38 C 0.2060(4) 0.6429(5) 0.6101(3) 0.054(2) Uani 1 1 d .
H38 H 0.1643 0.6809 0.6255 0.064 Uiso 1 1 calc R
C39 C 0.2462(4) 0.5748(6) 0.6443(3) 0.068(2) Uani 1 1 d .
H39 H 0.2310 0.5672 0.6823 0.082 Uiso 1 1 calc R
C40 C 0.3084(4) 0.5180(5) 0.6228(3) 0.054(2) Uani 1 1 d .
H40 H 0.3335 0.4701 0.6454 0.065 Uiso 1 1 calc R
C41 C 0.3329(4) 0.5330(5) 0.5677(3) 0.055(2) Uani 1 1 d .
H41 H 0.3777 0.4982 0.5535 0.065 Uiso 1 1 calc R
C42 C 0.2909(4) 0.6003(4) 0.5326(3) 0.0416(18) Uani 1 1 d .
H42 H 0.3066 0.6076 0.4947 0.050 Uiso 1 1 calc R
C43 C 0.2408(4) 0.8271(4) 0.4841(3) 0.0357(16) Uani 1 1 d .
C44 C 0.2753(4) 0.8267(5) 0.4308(3) 0.0452(19) Uani 1 1 d .
H44 H 0.2653 0.7752 0.4061 0.054 Uiso 1 1 calc R
C45 C 0.3244(5) 0.9013(6) 0.4136(3) 0.062(2) Uani 1 1 d .
H45 H 0.3471 0.9001 0.3773 0.075 Uiso 1 1 calc R
C46 C 0.3405(4) 0.9783(5) 0.4496(3) 0.055(2) Uani 1 1 d .
H46 H 0.3751 1.0279 0.4381 0.065 Uiso 1 1 calc R
C47 C 0.3044(4) 0.9808(5) 0.5033(3) 0.058(2) Uani 1 1 d .
H47 H 0.3134 1.0330 0.5276 0.069 Uiso 1 1 calc R
C48 C 0.2558(4) 0.9062(5) 0.5201(3) 0.0421(17) Uani 1 1 d .
H48 H 0.2321 0.9078 0.5561 0.050 Uiso 1 1 calc R
C49 C 0.2992(4) 0.2780(4) 0.3061(3) 0.0314(15) Uani 1 1 d .
C50 C 0.2321(5) 0.2145(5) 0.3053(3) 0.056(2) Uani 1 1 d .
H50 H 0.1910 0.2188 0.3327 0.067 Uiso 1 1 calc R
C51 C 0.2270(6) 0.1438(5) 0.2627(3) 0.077(3) Uani 1 1 d .
H51 H 0.1822 0.1007 0.2626 0.093 Uiso 1 1 calc R
C52 C 0.2846(6) 0.1361(5) 0.2217(3) 0.067(3) Uani 1 1 d .
H52 H 0.2799 0.0885 0.1939 0.080 Uiso 1 1 calc R
C53 C 0.3501(4) 0.1997(5) 0.2221(3) 0.0460(19) Uani 1 1 d .
H53 H 0.3908 0.1953 0.1944 0.055 Uiso 1 1 calc R
C54 C 0.3560(4) 0.2701(4) 0.2631(3) 0.0354(16) Uani 1 1 d .
H54 H 0.3999 0.3141 0.2618 0.042 Uiso 1 1 calc R
C55 C 0.3561(4) 0.3095(4) 0.4219(3) 0.0328(16) Uani 1 1 d .
C56 C 0.4273(4) 0.2504(4) 0.4181(3) 0.0415(18) Uani 1 1 d .
H56 H 0.4473 0.2368 0.3819 0.050 Uiso 1 1 calc R
C57 C 0.4682(4) 0.2120(5) 0.4656(3) 0.0496(19) Uani 1 1 d .
H57 H 0.5157 0.1737 0.4619 0.060 Uiso 1 1 calc R
C58 C 0.4382(5) 0.2309(5) 0.5188(3) 0.058(2) Uani 1 1 d .
H58 H 0.4651 0.2045 0.5515 0.070 Uiso 1 1 calc R
C59 C 0.3673(5) 0.2894(5) 0.5247(3) 0.059(2) Uani 1 1 d .
H59 H 0.3480 0.3030 0.5611 0.071 Uiso 1 1 calc R
C60 C 0.3269(4) 0.3264(5) 0.4767(3) 0.049(2) Uani 1 1 d .
H60 H 0.2787 0.3637 0.4807 0.059 Uiso 1 1 calc R
C61 C 0.4587(4) 0.5740(5) 0.4052(3) 0.0446(19) Uani 1 1 d .
C62 C 0.5037(5) 0.5003(6) 0.4318(3) 0.063(2) Uani 1 1 d .
H62 H 0.4997 0.4389 0.4166 0.076 Uiso 1 1 calc R
C63 C 0.5553(5) 0.5172(9) 0.4815(4) 0.097(4) Uani 1 1 d .
H63 H 0.5834 0.4668 0.5001 0.116 Uiso 1 1 calc R
C64 C 0.5640(8) 0.6073(12) 0.5024(5) 0.132(8) Uani 1 1 d .
H64 H 0.5991 0.6187 0.5348 0.158 Uiso 1 1 calc R
C65 C 0.5248(8) 0.6757(11) 0.4780(5) 0.142(7) Uani 1 1 d .
H65 H 0.5324 0.7365 0.4936 0.170 Uiso 1 1 calc R
C66 C 0.4703(5) 0.6663(6) 0.4289(3) 0.076(3) Uani 1 1 d .
H66 H 0.4428 0.7190 0.4125 0.091 Uiso 1 1 calc R
C67 C 0.4476(4) 0.5917(4) 0.2820(3) 0.0332(16) Uani 1 1 d .
C68 C 0.5337(4) 0.5838(5) 0.2799(3) 0.0455(19) Uani 1 1 d .
H68 H 0.5646 0.5581 0.3113 0.055 Uiso 1 1 calc R
C69 C 0.5754(5) 0.6132(5) 0.2322(3) 0.061(2) Uani 1 1 d .
H69 H 0.6340 0.6075 0.2312 0.074 Uiso 1 1 calc R
C70 C 0.5292(6) 0.6515(5) 0.1854(3) 0.064(2) Uani 1 1 d .
H70 H 0.5566 0.6715 0.1529 0.076 Uiso 1 1 calc R
C71 C 0.4449(6) 0.6594(5) 0.1874(3) 0.054(2) Uani 1 1 d .
H71 H 0.4142 0.6845 0.1559 0.064 Uiso 1 1 calc R
C72 C 0.4024(4) 0.6310(4) 0.2355(3) 0.0416(18) Uani 1 1 d .
H72 H 0.3439 0.6383 0.2365 0.050 Uiso 1 1 calc R
C73 C 0.0774(3) 0.5539(4) 0.2206(2) 0.0242(14) Uani 1 1 d .
C74 C 0.1464(4) 0.4974(5) 0.2353(3) 0.0464(19) Uani 1 1 d .
H74 H 0.1833 0.5157 0.2655 0.056 Uiso 1 1 calc R
C75 C 0.1615(5) 0.4138(5) 0.2056(3) 0.057(2) Uani 1 1 d .
H75 H 0.2090 0.3771 0.2155 0.068 Uiso 1 1 calc R
C76 C 0.1068(5) 0.3849(5) 0.1619(3) 0.056(2) Uani 1 1 d .
H76 H 0.1145 0.3265 0.1437 0.067 Uiso 1 1 calc R
C77 C 0.0419(4) 0.4419(5) 0.1454(3) 0.052(2) Uani 1 1 d .
H77 H 0.0071 0.4244 0.1138 0.063 Uiso 1 1 calc R
C78 C 0.0253(4) 0.5253(4) 0.1739(3) 0.0378(17) Uani 1 1 d .
H78 H -0.0207 0.5628 0.1619 0.045 Uiso 1 1 calc R
C79 C 0.1093(4) 0.7543(4) 0.2286(3) 0.0322(16) Uani 1 1 d .
C80 C 0.1883(4) 0.7792(5) 0.2486(3) 0.055(2) Uani 1 1 d .
H80 H 0.2147 0.7471 0.2795 0.066 Uiso 1 1 calc R
C81 C 0.2298(5) 0.8563(6) 0.2207(4) 0.070(3) Uani 1 1 d .
H81 H 0.2830 0.8764 0.2344 0.083 Uiso 1 1 calc R
C82 C 0.1925(6) 0.8992(6) 0.1753(4) 0.073(3) Uani 1 1 d .
H82 H 0.2203 0.9489 0.1575 0.087 Uiso 1 1 calc R
C83 C 0.1161(6) 0.8724(5) 0.1547(3) 0.073(3) Uani 1 1 d .
H83 H 0.0922 0.9019 0.1220 0.088 Uiso 1 1 calc R
C84 C 0.0726(5) 0.8016(5) 0.1816(3) 0.054(2) Uani 1 1 d .
H84 H 0.0183 0.7854 0.1681 0.065 Uiso 1 1 calc R
C85 C -0.1788(3) 0.6414(4) 0.3197(2) 0.0251(14) Uani 1 1 d .
C86 C -0.1823(4) 0.5484(4) 0.2988(3) 0.0341(16) Uani 1 1 d .
H86 H -0.1511 0.5312 0.2673 0.041 Uiso 1 1 calc R
C87 C -0.2331(4) 0.4809(4) 0.3252(3) 0.0441(18) Uani 1 1 d .
H87 H -0.2355 0.4187 0.3112 0.053 Uiso 1 1 calc R
C88 C -0.2796(4) 0.5060(5) 0.3717(3) 0.0427(17) Uani 1 1 d .
H88 H -0.3123 0.4607 0.3898 0.051 Uiso 1 1 calc R
C89 C -0.2772(4) 0.5985(5) 0.3910(3) 0.0423(18) Uani 1 1 d .
H89 H -0.3096 0.6161 0.4218 0.051 Uiso 1 1 calc R
C90 C -0.2274(3) 0.6657(4) 0.3654(3) 0.0323(16) Uani 1 1 d .
H90 H -0.2265 0.7282 0.3791 0.039 Uiso 1 1 calc R
C91 C -0.1802(4) 0.7978(4) 0.2387(2) 0.0282(15) Uani 1 1 d .
C92 C -0.1807(4) 0.7863(4) 0.1802(3) 0.0399(17) Uani 1 1 d .
H92 H -0.1444 0.7417 0.1646 0.048 Uiso 1 1 calc R
C93 C -0.2333(4) 0.8389(5) 0.1437(3) 0.057(2) Uani 1 1 d .
H93 H -0.2324 0.8294 0.1040 0.068 Uiso 1 1 calc R
C94 C -0.2865(4) 0.9044(5) 0.1653(3) 0.057(2) Uani 1 1 d .
H94 H -0.3217 0.9406 0.1407 0.068 Uiso 1 1 calc R
C95 C -0.2878(4) 0.9168(4) 0.2249(3) 0.0441(18) Uani 1 1 d .
H95 H -0.3246 0.9611 0.2401 0.053 Uiso 1 1 calc R
C96 C -0.2358(4) 0.8647(4) 0.2610(3) 0.0361(16) Uani 1 1 d .
H96 H -0.2372 0.8736 0.3007 0.043 Uiso 1 1 calc R
C97 C 0.0958(4) 1.0131(5) 0.4452(3) 0.063(2) Uani 1 1 d .
H97A H 0.1522 1.0287 0.4333 0.076 Uiso 1 1 calc R
H97B H 0.0987 0.9531 0.4661 0.076 Uiso 1 1 calc R
C98 C 0.0643(5) 1.0916(6) 0.4844(3) 0.078(3) Uani 1 1 d .
H98A H 0.0053 1.0817 0.4928 0.093 Uiso 1 1 calc R
H98B H 0.0976 1.0936 0.5205 0.093 Uiso 1 1 calc R
C99 C 0.0445(5) 1.2595(6) 0.4847(3) 0.078(3) Uani 1 1 d .
H99A H 0.0781 1.2685 0.5202 0.094 Uiso 1 1 calc R
H99B H -0.0144 1.2516 0.4939 0.094 Uiso 1 1 calc R
C100 C 0.0548(5) 1.3410(5) 0.4451(3) 0.062(2) Uani 1 1 d .
H10A H 0.1134 1.3463 0.4346 0.074 Uiso 1 1 calc R
H10B H 0.0387 1.4001 0.4636 0.074 Uiso 1 1 calc R
C101 C 0.0174(4) 1.3851(4) 0.3484(3) 0.0375(16) Uani 1 1 d .
H10C H 0.0778 1.3859 0.3425 0.045 Uiso 1 1 calc R
H10D H -0.0006 1.4495 0.3574 0.045 Uiso 1 1 calc R
C102 C -0.0316(5) 1.3481(5) 0.2934(3) 0.054(2) Uani 1 1 d .
H10E H -0.0921 1.3537 0.2980 0.065 Uiso 1 1 calc R
H10F H -0.0168 1.3859 0.2603 0.065 Uiso 1 1 calc R
C103 C -0.0501(4) 1.2043(6) 0.2409(3) 0.0492(19) Uani 1 1 d .
C104 C -0.0961(4) 1.2446(6) 0.1991(3) 0.057(2) Uani 1 1 d .
H104 H -0.1017 1.3107 0.1981 0.068 Uiso 1 1 calc R
C105 C -0.1368(5) 1.1884(6) 0.1559(3) 0.067(2) Uani 1 1 d .
H105 H -0.1691 1.2166 0.1261 0.081 Uiso 1 1 calc R
C106 C -0.1275(5) 1.0879(6) 0.1589(3) 0.071(2) Uani 1 1 d .
H106 H -0.1547 1.0491 0.1313 0.085 Uiso 1 1 calc R
C107 C -0.0762(4) 1.0464(6) 0.2044(3) 0.065(2) Uani 1 1 d .
H107 H -0.0699 0.9805 0.2075 0.078 Uiso 1 1 calc R
C108 C -0.0367(3) 1.1068(5) 0.2433(2) 0.0268(14) Uani 1 1 d .
C109 C 0.0236(4) 0.9711(4) 0.2927(3) 0.056(2) Uani 1 1 d .
H10G H 0.0517 0.9458 0.2596 0.068 Uiso 1 1 calc R
H10H H -0.0300 0.9384 0.2963 0.068 Uiso 1 1 calc R
C110 C 0.0793(5) 0.9614(5) 0.3476(3) 0.071(3) Uani 1 1 d .
H11A H 0.0902 0.8944 0.3556 0.085 Uiso 1 1 calc R
H11B H 0.1332 0.9929 0.3425 0.085 Uiso 1 1 calc R

loop_
_atom_site_aniso_label
_atom_site_aniso_U_11
_atom_site_aniso_U_22
_atom_site_aniso_U_33
_atom_site_aniso_U_23
_atom_site_aniso_U_13
_atom_site_aniso_U_12
Na1 0.0290(13) 0.0412(15) 0.0280(13) -0.0078(12) 0.0018(10) 0.0054(12)
Na2 0.0306(14) 0.0410(15) 0.0453(16) -0.0089(12) 0.0130(12) -0.0038(12)
Na3 0.0324(15) 0.0450(16) 0.0370(15) -0.0057(12) 0.0052(12) 0.0047(12)
Na4 0.0349(15) 0.0355(16) 0.076(2) 0.0110(14) 0.0138(14) -0.0024(12)
P1 0.0273(10) 0.0344(10) 0.0313(10) 0.0056(8) 0.0019(8) -0.0054(8)
P2 0.0242(9) 0.0281(10) 0.0288(10) -0.0009(8) 0.0039(8) 0.0012(8)
P3 0.0257(10) 0.0484(11) 0.0320(10) -0.0146(9) 0.0031(8) 0.0057(9)
P4 0.0279(10) 0.0475(12) 0.0295(10) -0.0033(9) 0.0039(8) 0.0042(9)
P5 0.0300(10) 0.0360(10) 0.0333(10) -0.0041(9) 0.0010(8) -0.0016(8)
P6 0.0298(10) 0.0303(10) 0.0401(11) -0.0081(9) 0.0060(8) -0.0017(8)
P7 0.0240(9) 0.0309(10) 0.0271(9) -0.0012(8) 0.0044(7) -0.0019(8)
P8 0.0227(9) 0.0250(9) 0.0282(9) 0.0034(8) 0.0028(7) 0.0010(7)
N1 0.023(3) 0.028(3) 0.027(3) -0.003(2) -0.001(2) 0.001(2)
N2 0.025(3) 0.048(3) 0.027(3) -0.006(3) 0.004(2) 0.010(2)
N3 0.026(3) 0.025(3) 0.031(3) -0.007(2) 0.003(2) -0.006(2)
N4 0.025(3) 0.024(3) 0.023(3) -0.006(2) -0.002(2) 0.006(2)
O1 0.022(2) 0.051(3) 0.049(3) 0.006(2) 0.004(2) 0.005(2)
O2 0.032(3) 0.032(3) 0.040(3) -0.004(2) 0.011(2) 0.006(2)
O3 0.031(3) 0.060(3) 0.029(3) -0.013(2) -0.003(2) 0.017(2)
O4 0.031(2) 0.042(3) 0.030(3) -0.010(2) -0.0010(19) 0.006(2)
O5 0.029(3) 0.052(3) 0.044(3) -0.006(2) 0.012(2) 0.000(2)
O6 0.038(3) 0.028(3) 0.089(4) -0.013(2) 0.018(3) 0.001(2)
O7 0.029(2) 0.045(3) 0.015(2) -0.0054(19) 0.0039(18) 0.007(2)
O8 0.022(2) 0.032(2) 0.026(2) -0.0015(19) 0.0055(18) -0.0050(18)
O9 0.062(3) 0.057(3) 0.066(3) 0.011(3) 0.006(3) 0.011(3)
O10 0.047(3) 0.061(3) 0.059(3) 0.036(3) 0.000(3) -0.006(3)
O11 0.072(4) 0.068(4) 0.040(3) 0.013(3) -0.020(3) -0.038(3)
O12 0.068(3) 0.047(3) 0.044(3) -0.017(3) 0.010(3) -0.009(3)
O13 0.066(3) 0.048(3) 0.068(4) -0.011(3) 0.006(3) -0.004(3)
O14 0.114(4) 0.051(3) 0.050(3) 0.001(3) 0.019(4) -0.006(3)
C1 0.024(4) 0.037(4) 0.035(4) 0.004(3) -0.001(3) 0.002(3)
C2 0.022(3) 0.026(4) 0.046(4) 0.008(3) 0.002(3) -0.009(3)
C3 0.032(4) 0.043(4) 0.040(4) 0.014(4) -0.002(3) -0.006(3)
C4 0.038(4) 0.088(6) 0.046(5) 0.028(4) 0.002(4) 0.020(4)
C5 0.073(6) 0.124(8) 0.022(4) 0.007(5) 0.001(4) 0.031(6)
C6 0.048(5) 0.080(6) 0.046(5) 0.003(4) 0.015(4) 0.021(4)
C7 0.038(4) 0.031(4) 0.031(4) 0.009(3) -0.010(3) -0.006(3)
C8 0.058(5) 0.058(5) 0.052(5) 0.011(4) 0.002(4) -0.027(4)
C9 0.102(7) 0.057(6) 0.063(6) 0.003(5) -0.010(5) -0.057(5)
C10 0.137(9) 0.045(5) 0.064(6) 0.000(5) -0.032(6) -0.034(6)
C11 0.092(6) 0.038(5) 0.047(5) -0.007(4) 0.010(4) -0.005(4)
C12 0.056(5) 0.025(4) 0.046(5) 0.007(4) -0.004(4) -0.010(3)
C13 0.034(4) 0.022(4) 0.020(4) -0.007(3) 0.012(3) -0.005(3)
C14 0.039(4) 0.032(4) 0.033(4) 0.000(3) 0.004(3) -0.005(3)
C15 0.035(4) 0.057(5) 0.044(5) 0.011(4) -0.010(4) -0.006(4)
C16 0.037(4) 0.090(7) 0.037(5) -0.002(5) 0.002(4) -0.026(5)
C17 0.051(5) 0.063(5) 0.047(5) -0.026(4) 0.011(4) -0.026(4)
C18 0.042(4) 0.038(4) 0.037(4) -0.008(3) 0.017(3) -0.004(3)
C19 0.021(3) 0.023(3) 0.034(4) 0.004(3) -0.001(3) 0.001(3)
C20 0.063(6) 0.120(8) 0.060(6) 0.044(5) 0.021(5) 0.051(5)
C21 0.081(7) 0.184(11) 0.083(7) 0.082(7) 0.055(6) 0.083(7)
C22 0.093(7) 0.035(4) 0.029(4) 0.011(3) 0.017(4) 0.012(4)
C23 0.047(5) 0.065(5) 0.047(5) 0.032(4) -0.019(4) -0.027(4)
C24 0.032(4) 0.066(5) 0.061(5) 0.018(4) -0.007(4) -0.009(4)
C25 0.022(4) 0.041(4) 0.035(4) -0.005(3) 0.002(3) 0.005(3)
C26 0.050(5) 0.074(5) 0.026(4) -0.016(4) -0.004(3) 0.022(4)
C27 0.066(5) 0.073(6) 0.036(5) -0.006(4) 0.010(4) 0.030(5)
C28 0.061(5) 0.059(5) 0.061(6) -0.013(4) 0.003(5) 0.007(5)
C29 0.051(5) 0.088(6) 0.037(5) -0.029(4) 0.007(4) -0.022(5)
C30 0.033(4) 0.055(5) 0.033(4) -0.012(4) 0.001(3) 0.009(3)
C31 0.020(4) 0.059(5) 0.061(5) -0.033(4) 0.014(4) -0.001(4)
C32 0.071(6) 0.096(7) 0.076(6) -0.036(5) 0.024(5) -0.015(6)
C33 0.040(5) 0.088(7) 0.103(8) -0.036(6) 0.020(5) -0.033(5)
C34 0.110(9) 0.080(8) 0.101(9) -0.067(7) 0.033(7) -0.021(7)
C35 0.132(9) 0.064(7) 0.082(7) 0.009(5) 0.029(7) -0.031(6)
C36 0.068(6) 0.095(7) 0.047(5) 0.001(5) 0.010(5) -0.020(5)
C37 0.025(3) 0.024(4) 0.033(4) -0.006(3) 0.005(3) 0.011(3)
C38 0.041(4) 0.071(5) 0.050(5) 0.013(4) 0.017(4) 0.027(4)
C39 0.054(5) 0.103(7) 0.048(5) 0.041(5) 0.013(4) 0.018(5)
C40 0.043(5) 0.059(5) 0.060(6) 0.010(4) -0.006(4) 0.013(4)
C41 0.041(5) 0.049(5) 0.072(6) -0.007(4) -0.012(4) 0.016(4)
C42 0.040(4) 0.053(5) 0.032(4) -0.011(4) -0.001(3) 0.007(4)
C43 0.027(4) 0.041(4) 0.039(4) 0.000(3) -0.003(3) 0.012(3)
C44 0.041(4) 0.043(5) 0.053(5) 0.000(4) 0.020(4) -0.004(4)
C45 0.058(5) 0.067(6) 0.064(6) 0.007(5) 0.030(4) 0.008(5)
C46 0.033(4) 0.060(6) 0.070(6) 0.024(5) -0.002(4) -0.005(4)
C47 0.056(5) 0.048(5) 0.067(6) 0.008(4) -0.022(4) -0.012(4)
C48 0.045(4) 0.046(4) 0.035(4) -0.001(4) -0.008(3) -0.002(4)
C49 0.035(4) 0.025(4) 0.034(4) 0.000(3) -0.002(3) -0.010(3)
C50 0.077(6) 0.065(5) 0.026(4) 0.002(4) 0.000(4) -0.037(5)
C51 0.116(8) 0.055(5) 0.059(6) -0.008(5) -0.011(5) -0.058(5)
C52 0.119(8) 0.054(5) 0.029(5) -0.007(4) 0.009(5) -0.033(5)
C53 0.061(5) 0.038(4) 0.039(5) -0.007(4) -0.003(4) 0.002(4)
C54 0.037(4) 0.036(4) 0.032(4) -0.003(3) -0.006(3) 0.000(3)
C55 0.050(4) 0.024(4) 0.026(4) -0.006(3) 0.013(3) -0.007(3)
C56 0.066(5) 0.031(4) 0.027(4) -0.003(3) 0.000(4) 0.004(4)
C57 0.055(5) 0.048(5) 0.045(5) 0.016(4) -0.005(4) 0.005(4)
C58 0.094(7) 0.049(5) 0.031(5) 0.016(4) -0.015(4) -0.016(5)
C59 0.105(7) 0.047(5) 0.025(4) 0.004(4) 0.009(4) 0.002(5)
C60 0.051(5) 0.055(5) 0.044(5) 0.013(4) 0.014(4) -0.008(4)
C61 0.043(5) 0.055(5) 0.037(4) -0.003(4) 0.021(4) -0.015(4)
C62 0.052(5) 0.107(7) 0.031(5) -0.003(5) 0.007(4) -0.049(5)
C63 0.056(6) 0.185(12) 0.050(7) 0.033(7) 0.000(5) -0.074(7)
C64 0.069(9) 0.28(2) 0.046(8) 0.025(10) 0.003(6) -0.090(11)
C65 0.133(12) 0.219(17) 0.079(9) -0.112(10) 0.075(8) -0.151(12)
C66 0.071(6) 0.092(7) 0.069(6) -0.042(5) 0.046(5) -0.056(5)
C67 0.047(4) 0.023(4) 0.029(4) -0.010(3) 0.000(3) 0.004(3)
C68 0.034(4) 0.062(5) 0.042(5) 0.008(4) 0.012(3) 0.005(4)
C69 0.046(5) 0.088(6) 0.051(5) 0.003(5) 0.016(4) 0.004(4)
C70 0.089(7) 0.064(6) 0.040(5) 0.001(4) 0.022(5) -0.005(5)
C71 0.086(6) 0.048(5) 0.026(4) 0.001(4) -0.014(4) -0.020(5)
C72 0.042(4) 0.026(4) 0.056(5) -0.002(4) -0.010(4) -0.006(3)
C73 0.021(3) 0.034(4) 0.018(3) 0.000(3) 0.006(3) -0.008(3)
C74 0.037(4) 0.071(5) 0.031(4) -0.004(4) -0.007(3) 0.022(4)
C75 0.068(5) 0.062(5) 0.040(5) -0.008(4) -0.007(4) 0.030(4)
C76 0.080(6) 0.039(5) 0.049(5) -0.017(4) 0.013(4) 0.014(4)
C77 0.055(5) 0.058(5) 0.043(5) -0.024(4) 0.002(4) 0.019(4)
C78 0.029(4) 0.046(5) 0.040(4) -0.005(3) 0.011(3) 0.002(3)
C79 0.035(4) 0.030(4) 0.033(4) -0.005(3) 0.015(3) -0.006(3)
C80 0.040(5) 0.045(5) 0.082(6) -0.005(4) 0.020(4) -0.014(4)
C81 0.043(5) 0.084(7) 0.082(7) -0.018(5) -0.001(5) -0.009(5)
C82 0.087(7) 0.059(6) 0.074(7) -0.029(5) 0.042(6) -0.044(6)
C83 0.116(8) 0.055(6) 0.050(5) -0.012(4) 0.042(6) -0.023(5)
C84 0.071(5) 0.041(5) 0.053(5) 0.005(4) 0.024(4) -0.016(4)
C85 0.024(3) 0.018(3) 0.033(4) -0.001(3) -0.002(3) 0.005(3)
C86 0.026(4) 0.032(4) 0.044(4) -0.005(3) 0.005(3) 0.008(3)
C87 0.041(4) 0.015(4) 0.077(6) 0.001(4) 0.007(4) -0.006(3)
C88 0.029(4) 0.035(4) 0.064(5) 0.007(4) 0.006(4) -0.007(3)
C89 0.029(4) 0.045(5) 0.054(5) 0.009(4) 0.014(3) 0.005(3)
C90 0.029(4) 0.024(4) 0.045(4) 0.007(3) 0.009(3) 0.005(3)
C91 0.025(3) 0.027(4) 0.033(4) 0.004(3) 0.004(3) -0.008(3)
C92 0.041(4) 0.052(4) 0.027(4) 0.000(3) 0.005(3) 0.022(3)
C93 0.059(5) 0.080(6) 0.032(4) 0.006(4) 0.010(4) 0.037(4)
C94 0.052(5) 0.073(6) 0.045(5) 0.024(4) 0.002(4) 0.022(4)
C95 0.046(4) 0.045(5) 0.043(5) 0.007(4) 0.012(4) 0.020(4)
C96 0.031(4) 0.050(4) 0.027(4) 0.010(3) 0.000(3) 0.001(3)
C97 0.046(5) 0.084(6) 0.059(5) -0.011(5) -0.009(4) 0.010(4)
C98 0.074(6) 0.100(7) 0.059(6) 0.022(5) 0.004(5) 0.013(5)
C99 0.073(6) 0.076(6) 0.087(7) -0.025(6) 0.018(5) 0.007(5)
C100 0.068(5) 0.061(5) 0.057(5) 0.025(4) 0.015(4) -0.007(4)
C101 0.041(4) 0.025(4) 0.046(4) 0.008(3) -0.008(3) -0.005(3)
C102 0.077(5) 0.044(5) 0.042(4) 0.016(4) 0.019(4) 0.038(4)
C103 0.031(4) 0.071(6) 0.045(5) -0.007(4) -0.002(3) 0.012(4)
C104 0.052(5) 0.075(6) 0.045(5) -0.012(4) 0.008(4) 0.011(4)
C105 0.058(5) 0.089(7) 0.055(5) 0.006(5) 0.003(4) 0.010(5)
C106 0.062(6) 0.093(7) 0.056(6) -0.008(5) -0.009(4) 0.000(5)
C107 0.049(5) 0.074(6) 0.072(6) -0.010(5) 0.010(4) -0.001(4)
C108 0.024(3) 0.042(4) 0.014(3) 0.002(3) -0.006(3) 0.006(3)
C109 0.047(5) 0.024(4) 0.097(6) 0.031(4) -0.002(4) 0.004(3)
C110 0.089(6) 0.046(5) 0.083(6) 0.028(5) 0.061(6) 0.006(5)

loop_
_atom_type_symbol
_atom_type_description
_atom_type_scat_dispersion_real
_atom_type_scat_dispersion_imag
_atom_type_scat_source
C C 0.0033 0.0016 'International Tables Vol C Tables 4.2.6.8 and 6.1.1.4'
H H 0.0000 0.0000 'International Tables Vol C Tables 4.2.6.8 and 6.1.1.4'
N N 0.0061 0.0033 'International Tables Vol C Tables 4.2.6.8 and 6.1.1.4'
O O 0.0106 0.0060 'International Tables Vol C Tables 4.2.6.8 and 6.1.1.4'
Na Na 0.0362 0.0249 'International Tables Vol C Tables 4.2.6.8 and 6.1.1.4'
P P 0.1023 0.0942 'International Tables Vol C Tables 4.2.6.8 and 6.1.1.4'

loop_
_geom_angle_atom_site_label_1
_geom_angle_atom_site_label_2
_geom_angle_atom_site_label_3
_geom_angle
O4 Na1 O7 84.75(14)
O4 Na1 O3 93.09(15)
O7 Na1 O3 162.23(17)
O4 Na1 O8 157.09(17)
O7 Na1 O8 91.68(14)
O3 Na1 O8 83.45(14)
O4 Na1 O14 94.92(19)
O7 Na1 O14 102.85(17)
O3 Na1 O14 94.90(18)
O8 Na1 O14 107.93(19)
O2 Na2 O3 107.08(17)
O2 Na2 O8 99.39(15)
O3 Na2 O8 84.33(15)
O2 Na2 O9 160.67(18)
O3 Na2 O9 84.77(16)
O8 Na2 O9 96.90(16)
O2 Na2 O1 86.28(14)
O3 Na2 O1 134.94(16)
O8 Na2 O1 136.94(16)
O9 Na2 O1 74.70(13)
O6 Na3 O7 107.74(18)
O6 Na3 O4 112.65(17)
O7 Na3 O4 84.59(15)
O6 Na3 O5 89.82(15)
O7 Na3 O5 123.60(17)
O4 Na3 O5 137.63(17)
O1 Na4 O13 107.85(18)
O1 Na4 O11 111.58(18)
O13 Na4 O11 130.00(18)
O1 Na4 O12 121.39(18)
O13 Na4 O12 65.23(17)
O11 Na4 O12 68.46(16)
O1 Na4 O10 109.78(18)
O13 Na4 O10 122.83(19)
O11 Na4 O10 69.67(17)
O12 Na4 O10 122.41(18)
O1 Na4 O9 88.99(16)
O13 Na4 O9 68.01(18)
O11 Na4 O9 140.11(19)
O12 Na4 O9 129.95(19)
O10 Na4 O9 71.29(18)
O1 P1 N1 118.8(2)
O1 P1 C7 111.7(3)
N1 P1 C7 103.5(3)
O1 P1 C1 110.5(3)
N1 P1 C1 106.8(3)
C7 P1 C1 104.4(3)
O2 P2 N1 119.2(2)
O2 P2 C13 111.1(2)
N1 P2 C13 108.3(3)
O2 P2 C19 108.7(2)
N1 P2 C19 102.9(2)
C13 P2 C19 105.6(3)
O3 P3 N2 119.7(2)
O3 P3 C25 107.7(3)
N2 P3 C25 107.3(3)
O3 P3 C31 110.6(3)
N2 P3 C31 107.7(3)
C25 P3 C31 102.7(3)
O4 P4 N2 119.9(2)
O4 P4 C37 108.5(2)
N2 P4 C37 106.5(3)
O4 P4 C43 107.6(3)
N2 P4 C43 107.7(3)
C37 P4 C43 105.9(3)
O5 P5 N3 118.4(2)
O5 P5 C55 108.9(3)
N3 P5 C55 108.5(3)
O5 P5 C49 112.3(3)
N3 P5 C49 104.5(3)
C55 P5 C49 103.1(3)
O6 P6 N3 118.9(2)
O6 P6 C61 108.0(3)
N3 P6 C61 108.7(3)
O6 P6 C67 109.5(3)
N3 P6 C67 105.4(3)
C61 P6 C67 105.6(3)
O7 P7 N4 119.9(2)
O7 P7 C73 108.7(2)
N4 P7 C73 105.8(2)
O7 P7 C79 109.2(3)
N4 P7 C79 107.6(3)
C73 P7 C79 104.5(3)
O8 P8 N4 119.2(2)
O8 P8 C91 109.8(2)
N4 P8 C91 106.3(3)
O8 P8 C85 106.8(2)
N4 P8 C85 108.3(2)
C91 P8 C85 105.7(2)
P1 N1 P2 136.2(3)
P3 N2 P4 131.2(3)
P6 N3 P5 131.1(3)
P7 N4 P8 129.1(3)
P1 O1 Na4 143.7(3)
P1 O1 Na2 119.6(2)
Na4 O1 Na2 96.67(15)
P2 O2 Na2 132.5(2)
P3 O3 Na1 118.0(2)
P3 O3 Na2 145.5(2)
Na1 O3 Na2 96.14(16)
P4 O4 Na1 122.5(2)
P4 O4 Na3 144.4(2)
Na1 O4 Na3 92.33(15)
P5 O5 Na3 126.8(2)
P6 O6 Na3 128.5(3)
P7 O7 Na3 145.8(2)
P7 O7 Na1 121.1(2)
Na3 O7 Na1 93.07(14)
P8 O8 Na2 148.9(2)
P8 O8 Na1 110.8(2)
Na2 O8 Na1 94.49(15)
C110 O9 C97 111.8(6)
C110 O9 Na4 112.5(4)
C97 O9 Na4 108.6(4)
C110 O9 Na2 106.5(4)
C97 O9 Na2 120.0(4)
Na4 O9 Na2 96.53(17)
C98 O10 C99 110.6(6)
C98 O10 Na4 104.5(4)
C99 O10 Na4 105.8(4)
C101 O11 C100 112.0(5)
C101 O11 Na4 117.9(4)
C100 O11 Na4 114.4(4)
C102 O12 C103 119.4(6)
C102 O12 Na4 112.8(4)
C103 O12 Na4 106.5(4)
C108 O13 C109 117.6(5)
C108 O13 Na4 108.4(4)
C109 O13 Na4 118.6(4)
C6 C1 C2 118.5(6)
C6 C1 P1 120.6(5)
C2 C1 P1 120.8(5)
C1 C2 C3 120.3(6)
C4 C3 C2 120.1(6)
C5 C4 C3 119.4(7)
C4 C5 C6 121.4(7)
C1 C6 C5 120.1(7)
C8 C7 C12 117.8(6)
C8 C7 P1 122.2(5)
C12 C7 P1 120.0(5)
C7 C8 C9 121.3(7)
C10 C9 C8 119.6(7)
C11 C10 C9 121.1(8)
C10 C11 C12 118.1(7)
C7 C12 C11 122.0(6)
C18 C13 C14 118.9(6)
C18 C13 P2 120.6(5)
C14 C13 P2 120.4(4)
C13 C14 C15 121.1(6)
C16 C15 C14 118.6(7)
C15 C16 C17 120.9(7)
C18 C17 C16 119.2(7)
C17 C18 C13 121.4(7)
C24 C19 C20 117.2(6)
C24 C19 P2 120.7(5)
C20 C19 P2 121.8(5)
C19 C20 C21 120.2(7)
C22 C21 C20 122.1(7)
C21 C22 C23 118.4(7)
C22 C23 C24 120.3(7)
C19 C24 C23 121.6(7)
C26 C25 C30 119.0(6)
C26 C25 P3 119.5(5)
C30 C25 P3 121.5(5)
C25 C26 C27 121.8(6)
C26 C27 C28 120.0(7)
C29 C28 C27 118.3(7)
C28 C29 C30 121.2(7)
C25 C30 C29 119.7(6)
C36 C31 C32 120.4(7)
C36 C31 P3 121.6(6)
C32 C31 P3 118.0(7)
C31 C32 C33 117.1(8)
C34 C33 C32 116.6(8)
C35 C34 C33 126.1(11)
C34 C35 C36 117.5(11)
C35 C36 C31 122.3(9)
C42 C37 C38 117.2(6)
C42 C37 P4 120.9(5)
C38 C37 P4 121.7(4)
C39 C38 C37 121.0(6)
C40 C39 C38 120.7(7)
C41 C40 C39 119.0(7)
C40 C41 C42 120.1(7)
C37 C42 C41 121.8(6)
C44 C43 C48 118.5(6)
C44 C43 P4 121.1(5)
C48 C43 P4 120.1(5)
C43 C44 C45 120.7(7)
C44 C45 C46 120.7(7)
C45 C46 C47 119.3(7)
C48 C47 C46 119.5(7)
C47 C48 C43 121.2(7)
C54 C49 C50 117.5(6)
C54 C49 P5 121.2(5)
C50 C49 P5 121.3(5)
C49 C50 C51 119.1(7)
C52 C51 C50 122.3(7)
C51 C52 C53 118.6(7)
C52 C53 C54 120.1(7)
C53 C54 C49 122.4(6)
C60 C55 C56 117.2(6)
C60 C55 P5 120.3(5)
C56 C55 P5 122.2(5)
C57 C56 C55 122.3(6)
C56 C57 C58 118.9(7)
C57 C58 C59 120.8(7)
C60 C59 C58 119.5(7)
C59 C60 C55 121.3(7)
C62 C61 C66 117.0(7)
C62 C61 P6 121.3(6)
C66 C61 P6 121.8(7)
C61 C62 C63 120.6(9)
C64 C63 C62 119.8(12)
C65 C64 C63 120.3(15)
C64 C65 C66 124.4(14)
C65 C66 C61 117.8(10)
C68 C67 C72 119.1(6)
C68 C67 P6 122.7(5)
C72 C67 P6 118.2(5)
C67 C68 C69 121.0(7)
C68 C69 C70 119.4(7)
C71 C70 C69 119.7(7)
C70 C71 C72 121.4(7)
C67 C72 C71 119.4(7)
C74 C73 C78 117.6(6)
C74 C73 P7 121.8(5)
C78 C73 P7 120.6(5)
C73 C74 C75 121.0(6)
C76 C75 C74 120.2(7)
C77 C76 C75 119.2(7)
C76 C77 C78 121.8(7)
C77 C78 C73 120.1(6)
C80 C79 C84 119.6(6)
C80 C79 P7 120.9(5)
C84 C79 P7 119.4(5)
C79 C80 C81 118.1(7)
C82 C81 C80 120.2(8)
C81 C82 C83 121.5(8)
C82 C83 C84 120.2(9)
C83 C84 C79 120.3(8)
C90 C85 C86 119.0(5)
C90 C85 P8 119.9(4)
C86 C85 P8 121.1(5)
C85 C86 C87 119.7(6)
C88 C87 C86 120.4(6)
C89 C88 C87 119.2(6)
C88 C89 C90 120.9(6)
C85 C90 C89 120.7(6)
C92 C91 C96 118.0(6)
C92 C91 P8 122.9(5)
C96 C91 P8 119.1(5)
C91 C92 C93 121.7(6)
C94 C93 C92 120.2(6)
C93 C94 C95 119.1(6)
C96 C95 C94 120.7(6)
C95 C96 C91 120.2(6)
O9 C97 C98 110.0(6)
O10 C98 C97 104.4(6)
O10 C99 C100 104.2(6)
C99 C100 O11 107.6(6)
O11 C101 C102 107.2(5)
O12 C102 C101 108.5(5)
C104 C103 O12 123.3(7)
C104 C103 C108 122.3(7)
O12 C103 C108 114.4(6)
C103 C104 C105 120.4(8)
C104 C105 C106 118.5(7)
C105 C106 C107 119.7(7)
C108 C107 C106 117.7(7)
O13 C108 C107 121.9(6)
O13 C108 C103 116.7(6)
C107 C108 C103 121.2(6)
O13 C109 C110 102.7(6)
O9 C110 C109 109.9(6)

loop_
_geom_bond_atom_site_label_1
_geom_bond_atom_site_label_2
_geom_bond_distance
Na1 O4 2.303(4)
Na1 O7 2.310(4)
Na1 O3 2.322(4)
Na1 O8 2.378(4)
Na1 O14 2.398(5)
Na2 O2 2.251(4)
Na2 O3 2.327(4)
Na2 O8 2.333(4)
Na2 O9 2.608(5)
Na2 O1 2.800(5)
Na3 O6 2.222(5)
Na3 O7 2.293(4)
Na3 O4 2.327(4)
Na3 O5 2.361(5)
Na4 O1 2.230(4)
Na4 O13 2.344(5)
Na4 O11 2.363(5)
Na4 O12 2.395(5)
Na4 O10 2.397(5)
Na4 O9 2.451(5)
P1 O1 1.504(4)
P1 N1 1.575(5)
P1 C7 1.802(6)
P1 C1 1.824(6)
P2 O2 1.493(4)
P2 N1 1.594(5)
P2 C13 1.802(6)
P2 C19 1.808(6)
P3 O3 1.486(4)
P3 N2 1.579(5)
P3 C25 1.809(6)
P3 C31 1.849(7)
P4 O4 1.505(4)
P4 N2 1.590(5)
P4 C37 1.799(6)
P4 C43 1.820(6)
P5 O5 1.507(4)
P5 N3 1.590(5)
P5 C55 1.806(6)
P5 C49 1.809(6)
P6 O6 1.492(4)
P6 N3 1.571(4)
P6 C61 1.783(7)
P6 C67 1.814(6)
P7 O7 1.501(4)
P7 N4 1.578(4)
P7 C73 1.799(6)
P7 C79 1.811(6)
P8 O8 1.501(4)
P8 N4 1.597(4)
P8 C91 1.805(6)
P8 C85 1.811(6)
O9 C110 1.415(7)
O9 C97 1.461(7)
O10 C98 1.418(7)
O10 C99 1.466(7)
O11 C101 1.384(6)
O11 C100 1.482(7)
O12 C102 1.361(7)
O12 C103 1.379(7)
O13 C108 1.338(6)
O13 C109 1.461(7)
C1 C6 1.369(8)
C1 C2 1.382(8)
C2 C3 1.397(8)
C3 C4 1.364(8)
C4 C5 1.347(9)
C5 C6 1.390(9)
C7 C8 1.368(8)
C7 C12 1.378(8)
C8 C9 1.391(9)
C9 C10 1.379(11)
C10 C11 1.355(9)
C11 C12 1.415(8)
C13 C18 1.377(7)
C13 C14 1.393(8)
C14 C15 1.395(8)
C15 C16 1.378(9)
C16 C17 1.402(9)
C17 C18 1.372(9)
C19 C24 1.362(8)
C19 C20 1.365(8)
C20 C21 1.382(9)
C21 C22 1.336(9)
C22 C23 1.349(9)
C23 C24 1.386(9)
C25 C26 1.371(8)
C25 C30 1.371(8)
C26 C27 1.378(9)
C27 C28 1.384(9)
C28 C29 1.381(9)
C29 C30 1.399(9)
C31 C36 1.371(9)
C31 C32 1.401(9)
C32 C33 1.464(11)
C33 C34 1.369(12)
C34 C35 1.325(12)
C35 C36 1.370(10)
C37 C42 1.367(7)
C37 C38 1.402(8)
C38 C39 1.378(8)
C39 C40 1.374(9)
C40 C41 1.369(9)
C41 C42 1.394(8)
C43 C44 1.371(8)
C43 C48 1.401(8)
C44 C45 1.371(9)
C45 C46 1.380(9)
C46 C47 1.392(9)
C47 C48 1.363(8)
C49 C54 1.374(8)
C49 C50 1.382(8)
C50 C51 1.398(9)
C51 C52 1.348(10)
C52 C53 1.364(9)
C53 C54 1.371(8)
C55 C60 1.391(8)
C55 C56 1.403(8)
C56 C57 1.364(8)
C57 C58 1.366(9)
C58 C59 1.399(9)
C59 C60 1.363(9)
C61 C62 1.384(10)
C61 C66 1.412(9)
C62 C63 1.406(10)
C63 C64 1.356(16)
C64 C65 1.262(19)
C65 C66 1.406(13)
C67 C68 1.369(8)
C67 C72 1.384(8)
C68 C69 1.374(8)
C69 C70 1.391(9)
C70 C71 1.339(9)
C71 C72 1.384(9)
C73 C74 1.378(7)
C73 C78 1.391(7)
C74 C75 1.383(8)
C75 C76 1.367(9)
C76 C77 1.343(8)
C77 C78 1.372(8)
C79 C80 1.360(8)
C79 C84 1.382(8)
C80 C81 1.431(10)
C81 C82 1.328(10)
C82 C83 1.333(10)
C83 C84 1.370(9)
C85 C90 1.377(7)
C85 C86 1.390(7)
C86 C87 1.398(8)
C87 C88 1.377(8)
C88 C89 1.370(8)
C89 C90 1.378(8)
C91 C92 1.368(7)
C91 C96 1.398(8)
C92 C93 1.376(8)
C93 C94 1.354(8)
C94 C95 1.394(8)
C95 C96 1.361(8)
C97 C98 1.523(9)
C99 C100 1.479(9)
C101 C102 1.553(8)
C103 C104 1.313(8)
C103 C108 1.382(8)
C104 C105 1.410(9)
C105 C106 1.416(9)
C106 C107 1.427(9)
C107 C108 1.370(8)
C109 C110 1.523(9)

loop_
_geom_torsion_atom_site_label_1
_geom_torsion_atom_site_label_2
_geom_torsion_atom_site_label_3
_geom_torsion_atom_site_label_4
_geom_torsion
O1 P1 N1 P2 -33.9(5)
C7 P1 N1 P2 -158.3(4)
C1 P1 N1 P2 91.8(5)
O2 P2 N1 P1 34.4(5)
C13 P2 N1 P1 -93.9(4)
C19 P2 N1 P1 154.7(4)
O3 P3 N2 P4 -26.5(5)
C25 P3 N2 P4 -149.4(4)
C31 P3 N2 P4 100.7(4)
O4 P4 N2 P3 -13.7(5)
C37 P4 N2 P3 -137.2(4)
C43 P4 N2 P3 109.6(4)
O6 P6 N3 P5 -32.8(5)
C61 P6 N3 P5 91.2(4)
C67 P6 N3 P5 -156.0(4)
O5 P5 N3 P6 24.3(5)
C55 P5 N3 P6 -100.4(4)
C49 P5 N3 P6 150.1(4)
O7 P7 N4 P8 31.7(5)
C73 P7 N4 P8 154.9(3)
C79 P7 N4 P8 -93.8(4)
O8 P8 N4 P7 16.6(5)
C91 P8 N4 P7 141.2(4)
C85 P8 N4 P7 -105.6(4)
N1 P1 O1 Na4 -174.9(4)
C7 P1 O1 Na4 -54.5(5)
C1 P1 O1 Na4 61.3(5)
N1 P1 O1 Na2 6.1(4)
C7 P1 O1 Na2 126.4(3)
C1 P1 O1 Na2 -117.8(3)
O13 Na4 O1 P1 -126.3(4)
O11 Na4 O1 P1 22.3(5)
O12 Na4 O1 P1 -54.9(5)
O10 Na4 O1 P1 97.6(4)
O9 Na4 O1 P1 167.2(4)
O13 Na4 O1 Na2 52.9(2)
O11 Na4 O1 Na2 -158.51(16)
O12 Na4 O1 Na2 124.27(18)
O10 Na4 O1 Na2 -83.3(2)
O9 Na4 O1 Na2 -13.60(18)
O2 Na2 O1 P1 9.2(3)
O3 Na2 O1 P1 -101.3(3)
O8 Na2 O1 P1 109.0(3)
O9 Na2 O1 P1 -167.3(3)
O2 Na2 O1 Na4 -170.21(18)
O3 Na2 O1 Na4 79.2(2)
O8 Na2 O1 Na4 -70.4(3)
O9 Na2 O1 Na4 13.24(17)
N1 P2 O2 Na2 -3.9(4)
C13 P2 O2 Na2 123.0(3)
C19 P2 O2 Na2 -121.2(3)
O3 Na2 O2 P2 125.6(3)
O8 Na2 O2 P2 -147.5(3)
O9 Na2 O2 P2 -0.4(8)
O1 Na2 O2 P2 -10.5(3)
N2 P3 O3 Na1 44.5(4)
C25 P3 O3 Na1 167.1(2)
C31 P3 O3 Na1 -81.4(3)
N2 P3 O3 Na2 -126.6(4)
C25 P3 O3 Na2 -3.9(5)
C31 P3 O3 Na2 107.5(5)
O4 Na1 O3 P3 -27.2(3)
O7 Na1 O3 P3 -109.6(6)
O8 Na1 O3 P3 175.5(3)
O14 Na1 O3 P3 68.0(3)
O4 Na1 O3 Na2 147.74(16)
O7 Na1 O3 Na2 65.3(6)
O8 Na1 O3 Na2 -9.52(15)
O14 Na1 O3 Na2 -117.0(2)
O2 Na2 O3 P3 -80.1(5)
O8 Na2 O3 P3 -178.2(4)
O9 Na2 O3 P3 84.3(4)
O1 Na2 O3 P3 22.0(6)
O2 Na2 O3 Na1 107.80(17)
O8 Na2 O3 Na1 9.69(15)
O9 Na2 O3 Na1 -87.80(17)
O1 Na2 O3 Na1 -150.04(17)
N2 P4 O4 Na1 25.3(4)
C37 P4 O4 Na1 147.8(3)
C43 P4 O4 Na1 -98.0(3)
N2 P4 O4 Na3 -167.6(4)
C37 P4 O4 Na3 -45.1(5)
C43 P4 O4 Na3 69.1(5)
O7 Na1 O4 P4 155.4(3)
O3 Na1 O4 P4 -6.9(3)
O8 Na1 O4 P4 73.5(5)
O14 Na1 O4 P4 -102.1(3)
O7 Na1 O4 Na3 -17.13(15)
O3 Na1 O4 Na3 -179.44(15)
O8 Na1 O4 Na3 -99.0(4)
O14 Na1 O4 Na3 85.36(17)
O6 Na3 O4 P4 -44.9(5)
O7 Na3 O4 P4 -151.8(4)
O5 Na3 O4 P4 72.0(5)
O6 Na3 O4 Na1 124.24(18)
O7 Na3 O4 Na1 17.26(15)
O5 Na3 O4 Na1 -118.9(2)
N3 P5 O5 Na3 -9.8(4)
C55 P5 O5 Na3 114.7(3)
C49 P5 O5 Na3 -131.8(3)
O6 Na3 O5 P5 4.9(3)
O7 Na3 O5 P5 116.2(3)
O4 Na3 O5 P5 -119.7(3)
N3 P6 O6 Na3 26.3(5)
C61 P6 O6 Na3 -98.1(4)
C67 P6 O6 Na3 147.4(3)
O7 Na3 O6 P6 -138.7(3)
O4 Na3 O6 P6 129.8(3)
O5 Na3 O6 P6 -13.2(4)
N4 P7 O7 Na3 150.7(4)
C73 P7 O7 Na3 28.9(5)
C79 P7 O7 Na3 -84.6(5)
N4 P7 O7 Na1 -25.7(4)
C73 P7 O7 Na1 -147.5(2)
C79 P7 O7 Na1 99.1(3)
O6 Na3 O7 P7 53.8(5)
O4 Na3 O7 P7 165.9(4)
O5 Na3 O7 P7 -48.2(5)
O6 Na3 O7 Na1 -129.30(16)
O4 Na3 O7 Na1 -17.23(15)
O5 Na3 O7 Na1 128.67(17)
O4 Na1 O7 P7 -164.7(3)
O3 Na1 O7 P7 -80.9(6)
O8 Na1 O7 P7 -7.3(3)
O14 Na1 O7 P7 101.5(3)
O4 Na1 O7 Na3 17.41(15)
O3 Na1 O7 Na3 101.1(6)
O8 Na1 O7 Na3 174.73(15)
O14 Na1 O7 Na3 -76.5(2)
N4 P8 O8 Na2 163.6(4)
C91 P8 O8 Na2 40.7(5)
C85 P8 O8 Na2 -73.4(5)
N4 P8 O8 Na1 -54.3(3)
C91 P8 O8 Na1 -177.2(2)
C85 P8 O8 Na1 68.7(2)
O2 Na2 O8 P8 29.0(5)
O3 Na2 O8 P8 135.4(4)
O9 Na2 O8 P8 -140.6(4)
O1 Na2 O8 P8 -65.7(5)
O2 Na2 O8 Na1 -115.86(16)
O3 Na2 O8 Na1 -9.44(15)
O9 Na2 O8 Na1 74.57(16)
O1 Na2 O8 Na1 149.51(18)
O4 Na1 O8 P8 125.7(4)
O7 Na1 O8 P8 45.2(2)
O3 Na1 O8 P8 -151.9(2)
O14 Na1 O8 P8 -58.9(2)
O4 Na1 O8 Na2 -72.9(4)
O7 Na1 O8 Na2 -153.39(15)
O3 Na1 O8 Na2 9.47(15)
O14 Na1 O8 Na2 102.52(18)
O1 Na4 O9 C110 125.5(5)
O13 Na4 O9 C110 15.8(5)
O11 Na4 O9 C110 -110.9(5)
O12 Na4 O9 C110 -6.1(6)
O10 Na4 O9 C110 -123.2(5)
O1 Na4 O9 C97 -110.1(4)
O13 Na4 O9 C97 140.2(4)
O11 Na4 O9 C97 13.4(5)
O12 Na4 O9 C97 118.2(4)
O10 Na4 O9 C97 1.2(4)
O1 Na4 O9 Na2 14.61(19)
O13 Na4 O9 Na2 -95.13(19)
O11 Na4 O9 Na2 138.2(3)
O12 Na4 O9 Na2 -117.1(2)
O10 Na4 O9 Na2 125.9(2)
O2 Na2 O9 C110 -138.3(6)
O3 Na2 O9 C110 92.6(4)
O8 Na2 O9 C110 9.0(4)
O1 Na2 O9 C110 -127.9(4)
O2 Na2 O9 C97 93.5(7)
O3 Na2 O9 C97 -35.6(4)
O8 Na2 O9 C97 -119.2(4)
O1 Na2 O9 C97 103.9(4)
O2 Na2 O9 Na4 -22.5(7)
O3 Na2 O9 Na4 -151.52(18)
O8 Na2 O9 Na4 124.85(18)
O1 Na2 O9 Na4 -12.02(16)
O1 Na4 O10 C98 45.9(4)
O13 Na4 O10 C98 -82.4(4)
O11 Na4 O10 C98 152.3(4)
O12 Na4 O10 C98 -162.0(4)
O9 Na4 O10 C98 -36.0(4)
O1 Na4 O10 C99 -70.9(4)
O13 Na4 O10 C99 160.8(4)
O11 Na4 O10 C99 35.6(4)
O12 Na4 O10 C99 81.2(4)
O9 Na4 O10 C99 -152.8(4)
O1 Na4 O11 C101 -124.2(4)
O13 Na4 O11 C101 15.5(5)
O12 Na4 O11 C101 -7.7(4)
O10 Na4 O11 C101 131.8(4)
O9 Na4 O11 C101 119.5(4)
O1 Na4 O11 C100 101.0(4)
O13 Na4 O11 C100 -119.3(4)
O12 Na4 O11 C100 -142.5(4)
O10 Na4 O11 C100 -3.0(4)
O9 Na4 O11 C100 -15.3(5)
O1 Na4 O12 C102 78.4(5)
O13 Na4 O12 C102 175.0(5)
O11 Na4 O12 C102 -24.4(4)
O10 Na4 O12 C102 -70.6(5)
O9 Na4 O12 C102 -162.6(4)
O1 Na4 O12 C103 -54.3(4)
O13 Na4 O12 C103 42.2(4)
O11 Na4 O12 C103 -157.2(4)
O10 Na4 O12 C103 156.7(4)
O9 Na4 O12 C103 64.6(5)
O1 Na4 O13 C108 74.4(4)
O11 Na4 O13 C108 -66.4(4)
O12 Na4 O13 C108 -42.6(4)
O10 Na4 O13 C108 -156.5(4)
O9 Na4 O13 C108 155.7(4)
O1 Na4 O13 C109 -63.2(4)
O11 Na4 O13 C109 156.0(4)
O12 Na4 O13 C109 179.8(5)
O10 Na4 O13 C109 65.9(5)
O9 Na4 O13 C109 18.2(4)
O1 P1 C1 C6 27.2(6)
N1 P1 C1 C6 -103.3(6)
C7 P1 C1 C6 147.5(6)
O1 P1 C1 C2 -156.4(5)
N1 P1 C1 C2 73.1(5)
C7 P1 C1 C2 -36.1(6)
C6 C1 C2 C3 2.5(9)
P1 C1 C2 C3 -174.0(4)
C1 C2 C3 C4 0.4(9)
C2 C3 C4 C5 -2.0(11)
C3 C4 C5 C6 0.6(13)
C2 C1 C6 C5 -3.9(10)
P1 C1 C6 C5 172.6(6)
C4 C5 C6 C1 2.5(13)
O1 P1 C7 C8 51.9(6)
N1 P1 C7 C8 -179.2(5)
C1 P1 C7 C8 -67.6(6)
O1 P1 C7 C12 -129.7(5)
N1 P1 C7 C12 -0.8(6)
C1 P1 C7 C12 110.8(5)
C12 C7 C8 C9 -0.2(10)
P1 C7 C8 C9 178.2(6)
C7 C8 C9 C10 2.3(13)
C8 C9 C10 C11 -3.5(14)
C9 C10 C11 C12 2.6(13)
C8 C7 C12 C11 -0.7(10)
P1 C7 C12 C11 -179.2(5)
C10 C11 C12 C7 -0.4(11)
O2 P2 C13 C18 36.9(5)
N1 P2 C13 C18 169.5(4)
C19 P2 C13 C18 -80.8(5)
O2 P2 C13 C14 -144.2(4)
N1 P2 C13 C14 -11.5(5)
C19 P2 C13 C14 98.1(5)
C18 C13 C14 C15 0.2(9)
P2 C13 C14 C15 -178.8(4)
C13 C14 C15 C16 -0.1(9)
C14 C15 C16 C17 0.3(10)
C15 C16 C17 C18 -0.5(10)
C16 C17 C18 C13 0.7(10)
C14 C13 C18 C17 -0.5(9)
P2 C13 C18 C17 178.5(5)
O2 P2 C19 C24 24.9(6)
N1 P2 C19 C24 -102.3(5)
C13 P2 C19 C24 144.2(5)
O2 P2 C19 C20 -161.4(6)
N1 P2 C19 C20 71.3(6)
C13 P2 C19 C20 -42.2(7)
C24 C19 C20 C21 -3.6(12)
P2 C19 C20 C21 -177.4(7)
C19 C20 C21 C22 3.1(16)
C20 C21 C22 C23 0.5(15)
C21 C22 C23 C24 -3.4(12)
C20 C19 C24 C23 0.7(10)
P2 C19 C24 C23 174.6(5)
C22 C23 C24 C19 2.9(11)
O3 P3 C25 C26 30.8(6)
N2 P3 C25 C26 160.8(5)
C31 P3 C25 C26 -85.9(6)
O3 P3 C25 C30 -151.9(5)
N2 P3 C25 C30 -21.9(6)
C31 P3 C25 C30 91.4(6)
C30 C25 C26 C27 2.0(10)
P3 C25 C26 C27 179.4(5)
C25 C26 C27 C28 -0.4(11)
C26 C27 C28 C29 -0.8(11)
C27 C28 C29 C30 0.3(11)
C26 C25 C30 C29 -2.5(10)
P3 C25 C30 C29 -179.8(5)
C28 C29 C30 C25 1.4(11)
O3 P3 C31 C36 155.6(6)
N2 P3 C31 C36 23.2(6)
C25 P3 C31 C36 -89.8(6)
O3 P3 C31 C32 -26.6(6)
N2 P3 C31 C32 -159.0(5)
C25 P3 C31 C32 88.0(6)
C36 C31 C32 C33 3.0(10)
P3 C31 C32 C33 -174.8(5)
C31 C32 C33 C34 -1.1(11)
C32 C33 C34 C35 -0.5(14)
C33 C34 C35 C36 0.2(15)
C34 C35 C36 C31 1.9(13)
C32 C31 C36 C35 -3.5(12)
P3 C31 C36 C35 174.2(6)
O4 P4 C37 C42 47.3(6)
N2 P4 C37 C42 177.7(5)
C43 P4 C37 C42 -67.9(6)
O4 P4 C37 C38 -127.2(5)
N2 P4 C37 C38 3.2(6)
C43 P4 C37 C38 117.6(5)
C42 C37 C38 C39 -2.1(10)
P4 C37 C38 C39 172.6(6)
C37 C38 C39 C40 0.4(11)
C38 C39 C40 C41 3.1(12)
C39 C40 C41 C42 -4.6(11)
C38 C37 C42 C41 0.5(9)
P4 C37 C42 C41 -174.2(5)
C40 C41 C42 C37 2.9(10)
O4 P4 C43 C44 -12.3(6)
N2 P4 C43 C44 -142.9(5)
C37 P4 C43 C44 103.5(5)
O4 P4 C43 C48 160.6(5)
N2 P4 C43 C48 30.0(6)
C37 P4 C43 C48 -83.6(5)
C48 C43 C44 C45 1.0(10)
P4 C43 C44 C45 174.0(5)
C43 C44 C45 C46 0.3(11)
C44 C45 C46 C47 -1.7(11)
C45 C46 C47 C48 1.8(10)
C46 C47 C48 C43 -0.5(10)
C44 C43 C48 C47 -0.9(9)
P4 C43 C48 C47 -174.0(5)
O5 P5 C49 C54 141.6(5)
N3 P5 C49 C54 12.0(6)
C55 P5 C49 C54 -101.4(5)
O5 P5 C49 C50 -35.8(6)
N3 P5 C49 C50 -165.3(5)
C55 P5 C49 C50 81.3(6)
C54 C49 C50 C51 2.4(10)
P5 C49 C50 C51 179.9(5)
C49 C50 C51 C52 -1.0(12)
C50 C51 C52 C53 0.0(13)
C51 C52 C53 C54 -0.5(12)
C52 C53 C54 C49 2.2(10)
C50 C49 C54 C53 -3.1(9)
P5 C49 C54 C53 179.4(5)
O5 P5 C55 C60 -17.8(6)
N3 P5 C55 C60 112.3(5)
C49 P5 C55 C60 -137.2(5)
O5 P5 C55 C56 168.3(5)
N3 P5 C55 C56 -61.6(6)
C49 P5 C55 C56 48.9(6)
C60 C55 C56 C57 -1.4(9)
P5 C55 C56 C57 172.7(5)
C55 C56 C57 C58 0.8(10)
C56 C57 C58 C59 -0.8(11)
C57 C58 C59 C60 1.4(11)
C58 C59 C60 C55 -2.0(11)
C56 C55 C60 C59 1.9(10)
P5 C55 C60 C59 -172.2(5)
O6 P6 C61 C62 141.1(5)
N3 P6 C61 C62 10.9(6)
C67 P6 C61 C62 -101.8(6)
O6 P6 C61 C66 -39.0(6)
N3 P6 C61 C66 -169.3(5)
C67 P6 C61 C66 78.1(6)
C66 C61 C62 C63 2.7(10)
P6 C61 C62 C63 -177.5(5)
C61 C62 C63 C64 -2.7(13)
C62 C63 C64 C65 1.3(19)
C63 C64 C65 C66 0(2)
C64 C65 C66 C61 0.0(17)
C62 C61 C66 C65 -1.3(10)
P6 C61 C66 C65 178.8(6)
O6 P6 C67 C68 149.1(5)
N3 P6 C67 C68 -81.9(5)
C61 P6 C67 C68 33.0(6)
O6 P6 C67 C72 -30.7(5)
N3 P6 C67 C72 98.3(5)
C61 P6 C67 C72 -146.8(5)
C72 C67 C68 C69 -0.7(10)
P6 C67 C68 C69 179.5(5)
C67 C68 C69 C70 0.0(11)
C68 C69 C70 C71 0.1(12)
C69 C70 C71 C72 0.6(11)
C68 C67 C72 C71 1.4(9)
P6 C67 C72 C71 -178.8(5)
C70 C71 C72 C67 -1.4(10)
O7 P7 C73 C74 -26.8(6)
N4 P7 C73 C74 -156.9(5)
C79 P7 C73 C74 89.7(5)
O7 P7 C73 C78 150.4(4)
N4 P7 C73 C78 20.3(5)
C79 P7 C73 C78 -93.1(5)
C78 C73 C74 C75 -2.0(9)
P7 C73 C74 C75 175.3(5)
C73 C74 C75 C76 -1.4(11)
C74 C75 C76 C77 4.7(11)
C75 C76 C77 C78 -4.6(11)
C76 C77 C78 C73 1.2(10)
C74 C73 C78 C77 2.1(9)
P7 C73 C78 C77 -175.2(5)
O7 P7 C79 C80 23.5(6)
N4 P7 C79 C80 155.2(5)
C73 P7 C79 C80 -92.6(6)
O7 P7 C79 C84 -157.7(5)
N4 P7 C79 C84 -26.0(6)
C73 P7 C79 C84 86.1(5)
C84 C79 C80 C81 1.7(10)
P7 C79 C80 C81 -179.5(5)
C79 C80 C81 C82 -2.4(11)
C80 C81 C82 C83 0.3(13)
C81 C82 C83 C84 2.4(13)
C82 C83 C84 C79 -3.1(11)
C80 C79 C84 C83 0.9(10)
P7 C79 C84 C83 -177.8(5)
O8 P8 C85 C90 34.9(5)
N4 P8 C85 C90 164.5(4)
C91 P8 C85 C90 -82.0(5)
O8 P8 C85 C86 -145.1(5)
N4 P8 C85 C86 -15.5(5)
C91 P8 C85 C86 98.0(5)
C90 C85 C86 C87 -1.6(9)
P8 C85 C86 C87 178.4(4)
C85 C86 C87 C88 0.0(9)
C86 C87 C88 C89 1.6(10)
C87 C88 C89 C90 -1.6(10)
C86 C85 C90 C89 1.6(9)
P8 C85 C90 C89 -178.4(5)
C88 C89 C90 C85 0.0(9)
O8 P8 C91 C92 141.0(5)
N4 P8 C91 C92 10.8(6)
C85 P8 C91 C92 -104.1(5)
O8 P8 C91 C96 -39.3(5)
N4 P8 C91 C96 -169.5(4)
C85 P8 C91 C96 75.6(5)
C96 C91 C92 C93 0.5(9)
P8 C91 C92 C93 -179.8(5)
C91 C92 C93 C94 0.2(11)
C92 C93 C94 C95 -0.8(11)
C93 C94 C95 C96 0.7(11)
C94 C95 C96 C91 -0.1(10)
C92 C91 C96 C95 -0.5(9)
P8 C91 C96 C95 179.7(5)
C110 O9 C97 C98 156.8(6)
Na4 O9 C97 C98 32.0(6)
Na2 O9 C97 C98 -77.4(6)
C99 O10 C98 C97 178.6(6)
Na4 O10 C98 C97 65.2(6)
O9 C97 C98 O10 -67.6(7)
C98 O10 C99 C100 -177.0(6)
Na4 O10 C99 C100 -64.4(6)
O10 C99 C100 O11 62.5(7)
C101 O11 C100 C99 -167.5(6)
Na4 O11 C100 C99 -30.0(7)
C100 O11 C101 C102 169.5(5)
Na4 O11 C101 C102 33.6(6)
C103 O12 C102 C101 175.8(5)
Na4 O12 C102 C101 49.7(6)
O11 C101 C102 O12 -54.5(7)
C102 O12 C103 C104 13.2(10)
Na4 O12 C103 C104 142.2(6)
C102 O12 C103 C108 -167.8(5)
Na4 O12 C103 C108 -38.8(6)
O12 C103 C104 C105 -178.4(6)
C108 C103 C104 C105 2.7(11)
C103 C104 C105 C106 0.4(11)
C104 C105 C106 C107 -1.3(11)
C105 C106 C107 C108 -0.9(11)
C109 O13 C108 C107 2.1(9)
Na4 O13 C108 C107 -135.9(5)
C109 O13 C108 C103 177.3(5)
Na4 O13 C108 C103 39.3(6)
C106 C107 C108 O13 179.1(6)
C106 C107 C108 C103 4.1(10)
C104 C103 C108 O13 179.6(6)
O12 C103 C108 O13 0.6(8)
C104 C103 C108 C107 -5.1(10)
O12 C103 C108 C107 175.9(6)
C108 O13 C109 C110 -179.1(5)
Na4 O13 C109 C110 -45.4(6)
C97 O9 C110 C109 -168.5(5)
Na4 O9 C110 C109 -45.9(6)
Na2 O9 C110 C109 58.6(5)
O13 C109 C110 O9 57.9(7)
